data_4117902
loop_
_publ_author_name
'Charles L. Perrin'
'Phaneendrasai Karri'
'Curtis Moore'
'Arnold L. Rheingold'

_publ_section_title
;
 Hydrogen-Bond Symmetry in Difluoromaleate Monoanion
;
_journal_name_full 'Journal of the American Chemical Society'
_journal_page_first 7766
_journal_page_last 7772
_journal_paper_doi 10.1021/ja2117848
_journal_volume 134
_journal_year 2012
_chemical_formula_sum 'C4 H F2 K O4'
_chemical_formula_weight 190.15
_chemical_name_systematic
; 
 ? 
;
_space_group_IT_number 57
_symmetry_cell_setting orthorhombic
_symmetry_space_group_name_Hall '-P 2c 2b'
_symmetry_space_group_name_H-M 'P b c m'
_atom_sites_solution_hydrogens geom
_atom_sites_solution_primary direct
_atom_sites_solution_secondary difmap
_audit_creation_method SHELXL-97
_cell_angle_alpha 90.00
_cell_angle_beta 90.00
_cell_angle_gamma 90.00
_cell_formula_units_Z 4
_cell_length_a 4.6377(3)
_cell_length_b 8.0574(6)
_cell_length_c 15.4299(12)
_cell_measurement_reflns_used 1260
_cell_measurement_temperature 120(2)
_cell_measurement_theta_max 63.55
_cell_measurement_theta_min 9.57
_cell_volume 576.58(7)
_computing_cell_refinement 'Bruker SAINT'
_computing_data_collection 'Bruker APEX2'
_computing_data_reduction 'Bruker SAINT'
_computing_molecular_graphics 'Bruker SHELXTL'
_computing_publication_material 'Bruker SHELXTL'
_computing_structure_refinement 'SHELXL-97 (Sheldrick, 2008)'
_computing_structure_solution 'SHELXS-97 (Sheldrick, 2008)'
_diffrn_ambient_temperature 120(2)
_diffrn_measured_fraction_theta_full 0.987
_diffrn_measured_fraction_theta_max 0.982
_diffrn_measurement_device_type 'Bruker APEX-II CCD'
_diffrn_measurement_method '\f and \w scans'
_diffrn_radiation_monochromator graphite
_diffrn_radiation_source 'fine-focus sealed tube'
_diffrn_radiation_type CuK\a
_diffrn_radiation_wavelength 1.54178
_diffrn_reflns_av_R_equivalents 0.0429
_diffrn_reflns_av_sigmaI/netI 0.0433
_diffrn_reflns_limit_h_max 5
_diffrn_reflns_limit_h_min -4
_diffrn_reflns_limit_k_max 9
_diffrn_reflns_limit_k_min -8
_diffrn_reflns_limit_l_max 17
_diffrn_reflns_limit_l_min -17
_diffrn_reflns_number 1942
_diffrn_reflns_theta_full 55.00
_diffrn_reflns_theta_max 64.21
_diffrn_reflns_theta_min 9.57
_exptl_absorpt_coefficient_mu 8.306
_exptl_absorpt_correction_T_max 0.6815
_exptl_absorpt_correction_T_min 0.2874
_exptl_absorpt_correction_type multi-scan
_exptl_absorpt_process_details SADABS
_exptl_crystal_colour colourless
_exptl_crystal_density_diffrn 2.190
_exptl_crystal_description Plate
_exptl_crystal_F_000 376
_exptl_crystal_size_max 0.20
_exptl_crystal_size_mid 0.15
_exptl_crystal_size_min 0.05
_refine_diff_density_max 0.559
_refine_diff_density_min -0.427
_refine_diff_density_rms 0.111
_refine_ls_extinction_coef 0.0027(12)
_refine_ls_extinction_expression Fc^*^=kFc[1+0.001xFc^2^\l^3^/sin(2\q)]^-1/4^
_refine_ls_extinction_method SHELXL
_refine_ls_goodness_of_fit_ref 1.012
_refine_ls_hydrogen_treatment refxyz
_refine_ls_matrix_type full
_refine_ls_number_parameters 55
_refine_ls_number_reflns 490
_refine_ls_number_restraints 0
_refine_ls_restrained_S_all 1.012
_refine_ls_R_factor_all 0.0478
_refine_ls_R_factor_gt 0.0427
_refine_ls_shift/su_max 0.000
_refine_ls_shift/su_mean 0.000
_refine_ls_structure_factor_coef Fsqd
_refine_ls_weighting_details 'calc w=1/[\s^2^(Fo^2^)+(0.0523P)^2^+3.0000P] where P=(Fo^2^+2Fc^2^)/3'
_refine_ls_weighting_scheme calc
_refine_ls_wR_factor_gt 0.1120
_refine_ls_wR_factor_ref 0.1143
_reflns_number_gt 434
_reflns_number_total 490
_reflns_threshold_expression >2sigma(I)
_cod_data_source_file ja2117848_si_002.cif
_cod_data_source_block per18
_cod_database_code 4117902

loop_
_symmetry_equiv_pos_as_xyz
'x, y, z'
'x, -y+1/2, -z'
'-x, y+1/2, -z+1/2'
'-x, -y, z+1/2'
'-x, -y, -z'
'-x, y-1/2, z'
'x, -y-1/2, z-1/2'
'x, y, -z-1/2'

loop_
_atom_site_label
_atom_site_type_symbol
_atom_site_fract_x
_atom_site_fract_y
_atom_site_fract_z
_atom_site_U_iso_or_equiv
_atom_site_adp_type
_atom_site_occupancy
_atom_site_symmetry_multiplicity
_atom_site_calc_flag
_atom_site_refinement_flags
C1 C 0.1543(8) 0.0048(5) 0.7068(3) 0.0155(9) Uani 1 1 d .
C2 C 0.3342(9) 0.0953(5) 0.6424(3) 0.0142(9) Uani 1 1 d .
O1 O 0.2770(6) 0.0802(3) 0.56573(19) 0.0157(7) Uani 1 1 d .
O2 O 0.5444(6) 0.1848(3) 0.67184(18) 0.0158(7) Uani 1 1 d .
F1 F -0.0431(5) -0.0932(3) 0.66765(16) 0.0203(7) Uani 1 1 d .
K1 K -0.2136(2) 0.2500 0.5000 0.0134(5) Uani 1 2 d S
H1 H 0.538(16) 0.185(9) 0.7500 0.03(2) Uiso 1 2 d S

loop_
_atom_site_aniso_label
_atom_site_aniso_U_11
_atom_site_aniso_U_22
_atom_site_aniso_U_33
_atom_site_aniso_U_23
_atom_site_aniso_U_13
_atom_site_aniso_U_12
C1 0.0153(19) 0.0107(19) 0.020(2) -0.0032(17) -0.0041(17) 0.0002(17)
C2 0.0129(19) 0.012(2) 0.018(2) -0.0009(16) 0.0013(17) 0.0060(16)
O1 0.0183(15) 0.0169(14) 0.0120(15) -0.0012(12) -0.0025(12) 0.0014(12)
O2 0.0172(14) 0.0153(14) 0.0150(15) 0.0005(12) 0.0006(12) -0.0035(12)
F1 0.0180(12) 0.0182(13) 0.0247(14) -0.0047(10) -0.0050(11) -0.0038(10)
K1 0.0144(7) 0.0126(7) 0.0132(7) -0.0005(5) 0.000 0.000

loop_
_atom_type_symbol
_atom_type_description
_atom_type_scat_dispersion_real
_atom_type_scat_dispersion_imag
_atom_type_scat_source
C C 0.0181 0.0091 'International Tables Vol C Tables 4.2.6.8 and 6.1.1.4'
H H 0.0000 0.0000 'International Tables Vol C Tables 4.2.6.8 and 6.1.1.4'
O O 0.0492 0.0322 'International Tables Vol C Tables 4.2.6.8 and 6.1.1.4'
F F 0.0727 0.0534 'International Tables Vol C Tables 4.2.6.8 and 6.1.1.4'
K K 0.3868 1.0657 'International Tables Vol C Tables 4.2.6.8 and 6.1.1.4'

loop_
_geom_angle_atom_site_label_1
_geom_angle_atom_site_label_2
_geom_angle_atom_site_label_3
_geom_angle
_geom_angle_site_symmetry_1
_geom_angle_site_symmetry_3
C1 C1 F1 116.6(2) 8_557 .
C1 C1 C2 131.9(2) 8_557 .
F1 C1 C2 111.5(4) . .
O1 C2 O2 124.1(4) . .
O1 C2 C1 118.5(4) . .
O2 C2 C1 117.4(4) . .
O1 C2 K1 61.8(2) . 1_655
O2 C2 K1 62.8(2) . 1_655
C1 C2 K1 172.3(3) . 1_655
C2 O1 K1 118.2(2) . .
C2 O1 K1 117.3(3) . 5_556
K1 O1 K1 103.82(9) . 5_556
C2 O1 K1 96.6(2) . 1_655
K1 O1 K1 107.40(9) . 1_655
K1 O1 K1 113.36(9) 5_556 1_655
C2 O2 K1 94.1(2) . 1_655
C1 F1 K1 110.5(2) . 5_556
O1 K1 O1 73.63(11) 2_556 .
O1 K1 O1 113.78(8) 2_556 5_556
O1 K1 O1 76.18(9) . 5_556
O1 K1 O1 76.18(9) 2_556 6_565
O1 K1 O1 113.78(9) . 6_565
O1 K1 O1 168.22(12) 5_556 6_565
O1 K1 O1 178.97(7) 2_556 1_455
O1 K1 O1 107.40(9) . 1_455
O1 K1 O1 66.64(9) 5_556 1_455
O1 K1 O1 103.30(7) 6_565 1_455
O1 K1 O1 107.40(9) 2_556 2_456
O1 K1 O1 178.97(7) . 2_456
O1 K1 O1 103.30(7) 5_556 2_456
O1 K1 O1 66.64(9) 6_565 2_456
O1 K1 O1 71.57(11) 1_455 2_456
O1 K1 O2 84.10(8) 2_556 2_456
O1 K1 O2 135.78(8) . 2_456
O1 K1 O2 78.85(8) 5_556 2_456
O1 K1 O2 96.58(8) 6_565 2_456
O1 K1 O2 95.10(8) 1_455 2_456
O1 K1 O2 44.69(8) 2_456 2_456
O1 K1 O2 135.78(8) 2_556 1_455
O1 K1 O2 84.10(8) . 1_455
O1 K1 O2 96.58(8) 5_556 1_455
O1 K1 O2 78.85(8) 6_565 1_455
O1 K1 O2 44.69(8) 1_455 1_455
O1 K1 O2 95.10(8) 2_456 1_455
O2 K1 O2 134.91(12) 2_456 1_455
O1 K1 F1 78.18(8) 2_556 6_565
O1 K1 F1 65.98(7) . 6_565
O1 K1 F1 135.26(7) 5_556 6_565
O1 K1 F1 50.81(7) 6_565 6_565
O1 K1 F1 102.20(7) 1_455 6_565
O1 K1 F1 114.12(7) 2_456 6_565
O2 K1 F1 145.69(7) 2_456 6_565
O2 K1 F1 57.80(7) 1_455 6_565
O1 K1 F1 65.98(7) 2_556 5_556
O1 K1 F1 78.18(8) . 5_556
O1 K1 F1 50.81(7) 5_556 5_556
O1 K1 F1 135.26(7) 6_565 5_556
O1 K1 F1 114.12(7) 1_455 5_556
O1 K1 F1 102.20(7) 2_456 5_556
O2 K1 F1 57.80(7) 2_456 5_556
O2 K1 F1 145.69(7) 1_455 5_556
F1 K1 F1 135.07(9) 6_565 5_556
O1 K1 C2 95.15(9) 2_556 2_456
O1 K1 C2 158.90(10) . 2_456
O1 K1 C2 92.88(9) 5_556 2_456
O1 K1 C2 79.55(9) 6_565 2_456
O1 K1 C2 83.87(9) 1_455 2_456
O1 K1 C2 21.64(10) 2_456 2_456
O2 K1 C2 23.17(9) 2_456 2_456
O2 K1 C2 115.44(9) 1_455 2_456
F1 K1 C2 130.23(8) 6_565 2_456
F1 K1 C2 80.93(9) 5_556 2_456
O1 K1 C2 158.90(10) 2_556 1_455
O1 K1 C2 95.15(9) . 1_455
O1 K1 C2 79.55(9) 5_556 1_455
O1 K1 C2 92.88(9) 6_565 1_455
O1 K1 C2 21.64(10) 1_455 1_455
O1 K1 C2 83.87(9) 2_456 1_455
O2 K1 C2 115.44(9) 2_456 1_455
O2 K1 C2 23.17(9) 1_455 1_455
F1 K1 C2 80.93(9) 6_565 1_455
F1 K1 C2 130.23(8) 5_556 1_455
C2 K1 C2 100.60(15) 2_456 1_455

loop_
_geom_bond_atom_site_label_1
_geom_bond_atom_site_label_2
_geom_bond_distance
_geom_bond_site_symmetry_2
C1 C1 1.333(9) 8_557
C1 F1 1.352(5) .
C1 C2 1.488(6) .
C2 O1 1.219(5) .
C2 O2 1.295(5) .
C2 K1 3.283(4) 1_655
O1 K1 2.842(3) .
O1 K1 2.862(3) 5_556
O1 K1 2.912(3) 1_655
O2 K1 2.927(3) 1_655
F1 K1 3.115(3) 5_556
K1 O1 2.842(3) 2_556
K1 O1 2.862(3) 5_556
K1 O1 2.862(3) 6_565
K1 O1 2.912(3) 1_455
K1 O1 2.912(3) 2_456
K1 O2 2.927(3) 2_456
K1 O2 2.927(3) 1_455
K1 F1 3.115(3) 6_565
K1 F1 3.115(3) 5_556
K1 C2 3.283(4) 2_456
K1 C2 3.283(4) 1_455

loop_
_geom_torsion_atom_site_label_1
_geom_torsion_atom_site_label_2
_geom_torsion_atom_site_label_3
_geom_torsion_atom_site_label_4
_geom_torsion
_geom_torsion_site_symmetry_1
_geom_torsion_site_symmetry_4
C1 C1 C2 O1 -175.6(2) 8_557 .
F1 C1 C2 O1 4.1(5) . .
C1 C1 C2 O2 4.9(5) 8_557 .
F1 C1 C2 O2 -175.4(3) . .
C1 C1 C2 K1 94(2) 8_557 1_655
F1 C1 C2 K1 -86(2) . 1_655
O2 C2 O1 K1 -105.5(4) . .
C1 C2 O1 K1 75.0(4) . .
K1 C2 O1 K1 -113.8(2) 1_655 .
O2 C2 O1 K1 128.9(3) . 5_556
C1 C2 O1 K1 -50.6(4) . 5_556
K1 C2 O1 K1 120.6(2) 1_655 5_556
O2 C2 O1 K1 8.3(4) . 1_655
C1 C2 O1 K1 -171.2(3) . 1_655
O1 C2 O2 K1 -8.2(4) . 1_655
C1 C2 O2 K1 171.3(3) . 1_655
C1 C1 F1 K1 -143.55(8) 8_557 5_556
C2 C1 F1 K1 36.7(3) . 5_556
C2 O1 K1 O1 107.7(3) . 2_556
K1 O1 K1 O1 -120.33(14) 5_556 2_556
K1 O1 K1 O1 0.0 1_655 2_556
C2 O1 K1 O1 -131.9(3) . 5_556
K1 O1 K1 O1 0.0 5_556 5_556
K1 O1 K1 O1 120.33(14) 1_655 5_556
C2 O1 K1 O1 41.4(3) . 6_565
K1 O1 K1 O1 173.34(6) 5_556 6_565
K1 O1 K1 O1 -66.33(14) 1_655 6_565
C2 O1 K1 O1 -72.3(3) . 1_455
K1 O1 K1 O1 59.67(14) 5_556 1_455
K1 O1 K1 O1 180.0 1_655 1_455
C2 O1 K1 O1 -72.3(3) . 2_456
K1 O1 K1 O1 59.67(14) 5_556 2_456
K1 O1 K1 O1 180.000(15) 1_655 2_456
C2 O1 K1 O2 170.6(3) . 2_456
K1 O1 K1 O2 -57.43(14) 5_556 2_456
K1 O1 K1 O2 62.90(14) 1_655 2_456
C2 O1 K1 O2 -33.7(3) . 1_455
K1 O1 K1 O2 98.29(9) 5_556 1_455
K1 O1 K1 O2 -141.38(10) 1_655 1_455
C2 O1 K1 F1 23.6(3) . 6_565
K1 O1 K1 F1 155.57(11) 5_556 6_565
K1 O1 K1 F1 -84.10(9) 1_655 6_565
C2 O1 K1 F1 175.9(3) . 5_556
K1 O1 K1 F1 -52.17(8) 5_556 5_556
K1 O1 K1 F1 68.16(9) 1_655 5_556
C2 O1 K1 C2 167.6(2) . 2_456
K1 O1 K1 C2 -60.4(3) 5_556 2_456
K1 O1 K1 C2 59.9(3) 1_655 2_456
C2 O1 K1 C2 -54.1(3) . 1_455
K1 O1 K1 C2 77.90(10) 5_556 1_455
K1 O1 K1 C2 -161.77(11) 1_655 1_455
